data_2225025
loop_
_publ_author_name
'Feng, Hai'
'Tang, Zhan'
'Xie, Lin-Jun'
'Xing, Bin-Tao'

_publ_section_title
;
 <i>N</i>-[2-(2-Chlorophenyl)-2-hydroxyethyl]propan-2-aminium nitrate
;
_journal_coeditor_code IS2504
_journal_issue 2
_journal_name_full 'Acta Crystallographica Section E'
_journal_page_first o391
_journal_paper_doi 10.1107/S1600536809054506
_journal_volume 66
_journal_year 2010
_chemical_formula_iupac 'C11 H17 Cl N O +, N O3 -'
_chemical_formula_moiety 'C11 H17 Cl N O +, N O3 -'
_chemical_formula_sum 'C11 H17 Cl N2 O4'
_chemical_formula_weight 276.72
_chemical_name_systematic
;
<i>N</i>-[2-(2-Chlorophenyl)-2-hydroxyethyl]propan-2-aminium nitrate
;
_space_group_IT_number 14
_symmetry_cell_setting monoclinic
_symmetry_space_group_name_Hall '-P 2yn'
_symmetry_space_group_name_H-M 'P 1 21/n 1'
_atom_sites_solution_hydrogens geom
_atom_sites_solution_primary direct
_atom_sites_solution_secondary difmap
_audit_creation_method SHELXL-97
_cell_angle_alpha 90.00
_cell_angle_beta 115.1090(10)
_cell_angle_gamma 90.00
_cell_formula_units_Z 4
_cell_length_a 11.9551(6)
_cell_length_b 10.4563(5)
_cell_length_c 12.2968(7)
_cell_measurement_reflns_used 7750
_cell_measurement_temperature 296.0(10)
_cell_measurement_theta_max 27.4
_cell_measurement_theta_min 3.1
_cell_volume 1391.92(13)
_computing_cell_refinement 'PROCESS-AUTO (Rigaku/MSC, 2006)'
_computing_data_collection 'PROCESS-AUTO (Rigaku/MSC, 2006)'
_computing_data_reduction 'CrystalStructure (Rigaku/MSC, 2007)'
_computing_molecular_graphics 'ORTEP-3 for windows (Farrugia, 1997)'
_computing_publication_material 'WinGX (Farrugia, 1999)'
_computing_structure_refinement 'SHELXL97 (Sheldrick, 2008)'
_computing_structure_solution 'SHELXS97 (Sheldrick, 2008)'
_diffrn_ambient_temperature 296.0(10)
_diffrn_detector_area_resol_mean 10.00
_diffrn_measured_fraction_theta_full 0.998
_diffrn_measured_fraction_theta_max 0.998
_diffrn_measurement_device_type 'Rigaku R-AXIS RAPID'
_diffrn_measurement_method \w
_diffrn_radiation_monochromator graphite
_diffrn_radiation_source 'rolling anode'
_diffrn_radiation_type MoK\a
_diffrn_radiation_wavelength 0.71073
_diffrn_reflns_av_R_equivalents 0.0310
_diffrn_reflns_av_sigmaI/netI 0.0267
_diffrn_reflns_limit_h_max 15
_diffrn_reflns_limit_h_min -15
_diffrn_reflns_limit_k_max 13
_diffrn_reflns_limit_k_min -13
_diffrn_reflns_limit_l_max 15
_diffrn_reflns_limit_l_min -15
_diffrn_reflns_number 13380
_diffrn_reflns_theta_full 27.44
_diffrn_reflns_theta_max 27.44
_diffrn_reflns_theta_min 3.13
_exptl_absorpt_coefficient_mu 0.283
_exptl_absorpt_correction_T_max 0.9404
_exptl_absorpt_correction_T_min 0.9001
_exptl_absorpt_correction_type multi-scan
_exptl_absorpt_process_details '(<i>ABSCOR</i>; Higashi, 1995)'
_exptl_crystal_colour colorless
_exptl_crystal_density_diffrn 1.320
_exptl_crystal_density_method 'not measured'
_exptl_crystal_description chunk
_exptl_crystal_F_000 584
_exptl_crystal_size_max 0.38
_exptl_crystal_size_mid 0.36
_exptl_crystal_size_min 0.22
_refine_diff_density_max 0.368
_refine_diff_density_min -0.493
_refine_ls_extinction_coef 0.031(2)
_refine_ls_extinction_expression Fc^*^=kFc[1+0.001xFc^2^\l^3^/sin(2\q)]^-1/4^
_refine_ls_extinction_method 'SHELXL97 (Sheldrick, 2008)'
_refine_ls_goodness_of_fit_ref 1.000
_refine_ls_hydrogen_treatment constr
_refine_ls_matrix_type full
_refine_ls_number_parameters 167
_refine_ls_number_reflns 3179
_refine_ls_number_restraints 0
_refine_ls_restrained_S_all 1.000
_refine_ls_R_factor_all 0.0857
_refine_ls_R_factor_gt 0.0445
_refine_ls_shift/su_max 0.000
_refine_ls_shift/su_mean 0.000
_refine_ls_structure_factor_coef Fsqd
_refine_ls_weighting_details 'calc w=1/[\s^2^(Fo^2^)+(0.0508P)^2^+0.8267P] where P=(Fo^2^+2Fc^2^)/3'
_refine_ls_weighting_scheme calc
_refine_ls_wR_factor_gt 0.1070
_refine_ls_wR_factor_ref 0.1448
_reflns_number_gt 1833
_reflns_number_total 3179
_reflns_threshold_expression I>2\s(I)
_cod_data_source_file is2504.cif
_cod_data_source_block I
_cod_original_cell_volume 1391.91(12)
_cod_original_sg_symbol_H-M 'P 21/n'
_cod_database_code 2225025
_cod_database_fobs_code 2225025

loop_
_symmetry_equiv_pos_as_xyz
'x, y, z'
'-x+1/2, y+1/2, -z+1/2'
'-x, -y, -z'
'x-1/2, -y-1/2, z-1/2'

loop_
_atom_site_type_symbol
_atom_site_label
_atom_site_fract_x
_atom_site_fract_y
_atom_site_fract_z
_atom_site_U_iso_or_equiv
_atom_site_adp_type
_atom_site_calc_flag
_atom_site_refinement_flags
_atom_site_occupancy
_atom_site_disorder_assembly
_atom_site_disorder_group
Cl Cl1 0.50104(7) 0.95849(7) 0.13939(6) 0.1022(3) Uani d . 1 . .
N N2 0.28600(14) 0.45390(15) 0.33777(14) 0.0580(4) Uani d . 1 . .
N N1 0.37095(12) 0.76881(13) 0.40807(13) 0.0468(4) Uani d . 1 . .
H H2A 0.3748 0.6832 0.4169 0.056 Uiso calc R 1 . .
H H2B 0.3128 0.7862 0.3339 0.056 Uiso calc R 1 . .
C C8 0.49200(14) 0.81542(17) 0.41706(16) 0.0489(4) Uani d . 1 . .
H H8A 0.5552 0.7990 0.4973 0.059 Uiso calc R 1 . .
H H8B 0.4877 0.9071 0.4039 0.059 Uiso calc R 1 . .
O O1 0.53694(12) 0.61603(12) 0.34203(12) 0.0634(4) Uani d . 1 . .
H H101 0.5812 0.5995 0.4126 0.095 Uiso calc R 1 . .
O O2 0.28728(13) 0.33459(13) 0.33095(13) 0.0724(5) Uani d . 1 . .
O O3 0.23497(15) 0.52046(14) 0.24813(13) 0.0787(5) Uani d . 1 . .
O O4 0.33694(14) 0.50469(14) 0.43991(12) 0.0734(4) Uani d . 1 . .
C C9 0.33109(16) 0.82528(19) 0.49838(17) 0.0568(5) Uani d . 1 . .
H H8 0.3382 0.9186 0.4967 0.068 Uiso calc R 1 . .
C C1 0.52762(16) 0.75053(17) 0.32594(16) 0.0521(4) Uani d . 1 . .
H H1 0.4615 0.7673 0.2461 0.063 Uiso calc R 1 . .
C C2 0.64380(17) 0.81197(18) 0.33057(17) 0.0560(5) Uani d . 1 . .
C C7 0.6422(2) 0.9062(2) 0.25042(18) 0.0650(5) Uani d . 1 . .
C C3 0.75844(18) 0.7782(2) 0.4181(2) 0.0776(7) Uani d . 1 . .
H H3 0.7634 0.7155 0.4735 0.093 Uiso calc R 1 . .
C C10 0.4135(2) 0.7788(3) 0.62253(19) 0.0801(7) Uani d . 1 . .
H H9A 0.4150 0.6870 0.6232 0.096 Uiso calc R 1 . .
H H9B 0.3825 0.8089 0.6782 0.096 Uiso calc R 1 . .
H H9C 0.4957 0.8109 0.6455 0.096 Uiso calc R 1 . .
C C6 0.7495(2) 0.9625(2) 0.2564(2) 0.0830(6) Uani d . 1 . .
H H6 0.7457 1.0243 0.2006 0.100 Uiso calc R 1 . .
C C5 0.8610(2) 0.9267(3) 0.3447(3) 0.0923(7) Uani d . 1 . .
H H5 0.9333 0.9647 0.3496 0.111 Uiso calc R 1 . .
C C11 0.19628(19) 0.7912(3) 0.4610(2) 0.0950(9) Uani d . 1 . .
H H10A 0.1473 0.8255 0.3826 0.114 Uiso calc R 1 . .
H H10B 0.1690 0.8266 0.5176 0.114 Uiso calc R 1 . .
H H10C 0.1874 0.6999 0.4590 0.114 Uiso calc R 1 . .
C C4 0.8659(2) 0.8349(3) 0.4258(3) 0.0942(9) Uani d . 1 . .
H H4 0.9416 0.8106 0.4861 0.113 Uiso calc R 1 . .

loop_
_atom_site_aniso_label
_atom_site_aniso_U_11
_atom_site_aniso_U_22
_atom_site_aniso_U_33
_atom_site_aniso_U_12
_atom_site_aniso_U_13
_atom_site_aniso_U_23
Cl1 0.1190(5) 0.0985(5) 0.0691(3) -0.0122(4) 0.0207(3) 0.0293(3)
N2 0.0537(8) 0.0524(9) 0.0573(9) -0.0069(7) 0.0134(7) 0.0004(7)
N1 0.0444(7) 0.0437(7) 0.0513(7) -0.0031(6) 0.0193(6) -0.0005(6)
C8 0.0448(8) 0.0489(9) 0.0546(9) -0.0036(7) 0.0225(7) -0.0004(7)
O1 0.0721(8) 0.0509(7) 0.0686(8) -0.0004(6) 0.0312(6) -0.0032(6)
O2 0.0794(9) 0.0485(7) 0.0677(8) 0.0020(7) 0.0105(7) -0.0035(6)
O3 0.0865(10) 0.0630(8) 0.0633(8) -0.0017(8) 0.0093(7) 0.0125(7)
O4 0.0934(10) 0.0564(8) 0.0567(8) -0.0187(7) 0.0185(7) -0.0061(6)
C9 0.0538(9) 0.0598(11) 0.0636(10) -0.0034(8) 0.0315(8) -0.0127(9)
C1 0.0557(9) 0.0533(10) 0.0497(9) 0.0023(8) 0.0247(7) 0.0062(8)
C2 0.0629(9) 0.0551(10) 0.0619(10) 0.0007(8) 0.0378(8) 0.0024(8)
C7 0.0842(12) 0.0617(12) 0.0610(10) -0.0040(10) 0.0422(9) -0.0010(9)
C3 0.0563(10) 0.0833(15) 0.0978(15) 0.0062(11) 0.0371(10) 0.0233(12)
C10 0.0859(13) 0.1027(18) 0.0609(11) -0.0001(13) 0.0401(10) -0.0077(11)
C6 0.1148(14) 0.0703(14) 0.0984(13) -0.0136(13) 0.0785(11) -0.0028(11)
C5 0.0847(12) 0.0848(16) 0.1380(19) -0.0117(13) 0.0768(13) -0.0115(15)
C11 0.0604(11) 0.130(2) 0.1072(17) -0.0126(13) 0.0480(11) -0.0340(16)
C4 0.0587(11) 0.1000(19) 0.132(2) 0.0021(13) 0.0478(13) 0.0155(16)

loop_
_atom_type_symbol
_atom_type_description
_atom_type_scat_dispersion_real
_atom_type_scat_dispersion_imag
_atom_type_scat_source
C C 0.0033 0.0016 'International Tables Vol C Tables 4.2.6.8 and 6.1.1.4'
H H 0.0000 0.0000 'International Tables Vol C Tables 4.2.6.8 and 6.1.1.4'
Cl Cl 0.1484 0.1585 'International Tables Vol C Tables 4.2.6.8 and 6.1.1.4'
N N 0.0061 0.0033 'International Tables Vol C Tables 4.2.6.8 and 6.1.1.4'
O O 0.0106 0.0060 'International Tables Vol C Tables 4.2.6.8 and 6.1.1.4'

loop_
_geom_angle_atom_site_label_1
_geom_angle_atom_site_label_2
_geom_angle_atom_site_label_3
_geom_angle_site_symmetry_1
_geom_angle_site_symmetry_3
_geom_angle
_geom_angle_publ_flag
O3 N2 O2 . . 121.46(16) ?
O3 N2 O4 . . 120.26(16) ?
O2 N2 O4 . . 118.27(16) ?
C8 N1 C9 . . 114.86(13) ?
C8 N1 H2A . . 108.6 ?
C9 N1 H2A . . 108.6 ?
C8 N1 H2B . . 108.6 ?
C9 N1 H2B . . 108.6 ?
H2A N1 H2B . . 107.5 ?
N1 C8 C1 . . 111.59(14) ?
N1 C8 H8A . . 109.3 ?
C1 C8 H8A . . 109.3 ?
N1 C8 H8B . . 109.3 ?
C1 C8 H8B . . 109.3 ?
H8A C8 H8B . . 108.0 ?
C1 O1 H101 . . 109.5 ?
N1 C9 C10 . . 110.28(16) ?
N1 C9 C11 . . 108.21(16) ?
C10 C9 C11 . . 112.7(2) ?
N1 C9 H8 . . 108.5 ?
C10 C9 H8 . . 108.5 ?
C11 C9 H8 . . 108.5 ?
O1 C1 C2 . . 113.60(15) ?
O1 C1 C8 . . 111.75(15) ?
C2 C1 C8 . . 108.90(15) ?
O1 C1 H1 . . 107.4 ?
C2 C1 H1 . . 107.4 ?
C8 C1 H1 . . 107.4 ?
C3 C2 C7 . . 116.40(19) ?
C3 C2 C1 . . 120.90(18) ?
C7 C2 C1 . . 122.68(17) ?
C6 C7 C2 . . 122.1(2) ?
C6 C7 Cl1 . . 118.28(17) ?
C2 C7 Cl1 . . 119.66(16) ?
C4 C3 C2 . . 122.0(2) ?
C4 C3 H3 . . 119.0 ?
C2 C3 H3 . . 119.0 ?
C9 C10 H9A . . 109.5 ?
C9 C10 H9B . . 109.5 ?
H9A C10 H9B . . 109.5 ?
C9 C10 H9C . . 109.5 ?
H9A C10 H9C . . 109.5 ?
H9B C10 H9C . . 109.5 ?
C5 C6 C7 . . 119.7(2) ?
C5 C6 H6 . . 120.2 ?
C7 C6 H6 . . 120.2 ?
C6 C5 C4 . . 119.8(2) ?
C6 C5 H5 . . 120.1 ?
C4 C5 H5 . . 120.1 ?
C9 C11 H10A . . 109.5 ?
C9 C11 H10B . . 109.5 ?
H10A C11 H10B . . 109.5 ?
C9 C11 H10C . . 109.5 ?
H10A C11 H10C . . 109.5 ?
H10B C11 H10C . . 109.5 ?
C5 C4 C3 . . 120.0(2) ?
C5 C4 H4 . . 120.0 ?
C3 C4 H4 . . 120.0 ?

loop_
_geom_bond_atom_site_label_1
_geom_bond_atom_site_label_2
_geom_bond_site_symmetry_2
_geom_bond_distance
_geom_bond_publ_flag
Cl1 C7 . 1.748(2) ?
N2 O3 . 1.225(2) ?
N2 O2 . 1.251(2) ?
N2 O4 . 1.258(2) ?
N1 C8 . 1.486(2) ?
N1 C9 . 1.503(2) ?
N1 H2A . 0.9000 ?
N1 H2B . 0.9000 ?
C8 C1 . 1.517(3) ?
C8 H8A . 0.9700 ?
C8 H8B . 0.9700 ?
O1 C1 . 1.418(2) ?
O1 H101 . 0.8200 ?
C9 C10 . 1.504(3) ?
C9 C11 . 1.519(3) ?
C9 H8 . 0.9800 ?
C1 C2 . 1.509(3) ?
C1 H1 . 0.9800 ?
C2 C3 . 1.382(3) ?
C2 C7 . 1.388(3) ?
C7 C6 . 1.385(3) ?
C3 C4 . 1.381(3) ?
C3 H3 . 0.9300 ?
C10 H9A . 0.9600 ?
C10 H9B . 0.9600 ?
C10 H9C . 0.9600 ?
C6 C5 . 1.366(3) ?
C6 H6 . 0.9300 ?
C5 C4 . 1.368(4) ?
C5 H5 . 0.9300 ?
C11 H10A . 0.9600 ?
C11 H10B . 0.9600 ?
C11 H10C . 0.9600 ?
C4 H4 . 0.9300 ?

loop_
_geom_hbond_atom_site_label_D
_geom_hbond_atom_site_label_H
_geom_hbond_atom_site_label_A
_geom_hbond_site_symmetry_A
_geom_hbond_distance_DH
_geom_hbond_distance_HA
_geom_hbond_distance_DA
_geom_hbond_angle_DHA
N1 H2A O4 . 0.90 1.97 2.843(2) 163.0
N1 H2B O2 2 0.90 1.93 2.8234(19) 169.6
O1 H101 O4 3_666 0.82 1.98 2.7614(19) 158.4

loop_
_geom_torsion_atom_site_label_1
_geom_torsion_atom_site_label_2
_geom_torsion_atom_site_label_3
_geom_torsion_atom_site_label_4
_geom_torsion_site_symmetry_1
_geom_torsion_site_symmetry_2
_geom_torsion_site_symmetry_3
_geom_torsion_site_symmetry_4
_geom_torsion
_geom_torsion_publ_flag
C9 N1 C8 C1 . . . . 177.99(14) ?
C8 N1 C9 C10 . . . . -68.4(2) ?
C8 N1 C9 C11 . . . . 167.93(18) ?
N1 C8 C1 O1 . . . . -59.77(18) ?
N1 C8 C1 C2 . . . . 173.93(14) ?
O1 C1 C2 C3 . . . . -44.5(3) ?
C8 C1 C2 C3 . . . . 80.7(2) ?
O1 C1 C2 C7 . . . . 136.94(19) ?
C8 C1 C2 C7 . . . . -97.8(2) ?
C3 C2 C7 C6 . . . . 0.8(3) ?
C1 C2 C7 C6 . . . . 179.4(2) ?
C3 C2 C7 Cl1 . . . . -178.09(18) ?
C1 C2 C7 Cl1 . . . . 0.5(3) ?
C7 C2 C3 C4 . . . . 0.0(4) ?
C1 C2 C3 C4 . . . . -178.7(2) ?
C2 C7 C6 C5 . . . . -1.1(4) ?
Cl1 C7 C6 C5 . . . . 177.8(2) ?
C7 C6 C5 C4 . . . . 0.6(4) ?
C6 C5 C4 C3 . . . . 0.2(4) ?
C2 C3 C4 C5 . . . . -0.5(4) ?
